data_9014126
loop_
_publ_author_name
'Tagai, T.'
'Joswig, W.'
'Fuess, H.'

_publ_section_title
;
 Neutron diffraction study of babingtonite at 80 K
 Note: T = 80 K
;
_journal_name_full 'Mineralogical Journal'
_journal_page_first 8
_journal_page_last 18
_journal_paper_doi 10.2465/minerj.15.8
_journal_volume 15
_journal_year 1990
_chemical_compound_source 'Yakuki mine, Japan'
_chemical_formula_sum 'Al0.07 Ca2 Fe1.72 H Mg0.04 Mn0.17 O15 Si5'
_chemical_name_mineral Babingtonite
_space_group_IT_number 2
_symmetry_space_group_name_Hall '-P 1'
_symmetry_space_group_name_H-M 'P -1'
_cell_angle_alpha 86.18
_cell_angle_beta 93.90
_cell_angle_gamma 112.27
_cell_length_a 7.497
_cell_length_b 12.225
_cell_length_c 6.710
_cell_formula_units_Z 2
_cell_volume 567.231
_database_code_amcsd 0018508
_exptl_crystal_density_diffrn 3.336
_cod_original_formula_sum 'Ca2 Fe1.72 Mn.17 Mg.04 Al.07 Si5 H O15'
_cod_database_code 9014126

loop_
_space_group_symop_operation_xyz
x,y,z
-x,-y,-z

loop_
_atom_site_aniso_label
_atom_site_aniso_U_11
_atom_site_aniso_U_22
_atom_site_aniso_U_33
_atom_site_aniso_U_12
_atom_site_aniso_U_13
_atom_site_aniso_U_23
Ca(l) 0.00126 0.00057 0.00080 0.00031 0.00012 -0.00015
Ca(2) 0.00059 0.00080 0.00080 0.00030 0.00019 0.00014
Fe(l) 0.00112 0.00114 0.00124 0.00042 0.00010 -0.00007
Mn(l) 0.00112 0.00114 0.00124 0.00042 0.00010 -0.00007
Mg(l) 0.00112 0.00114 0.00124 0.00042 0.00010 -0.00007
Fe(2) 0.00059 0.00054 0.00048 0.00022 0.00007 0.00003
Al(2) 0.00059 0.00054 0.00048 0.00022 0.00007 0.00003
Si(1) 0.00075 0.00044 0.00050 0.00026 -0.00010 0.00010
Si(2) 0.00066 0.00039 0.00030 0.00024 -0.00010 -0.00010
Si(3) 0.00059 0.00044 0.00030 0.00018 0.00000 0.00000
Si(4) 0.00067 0.00037 0.00040 0.00021 0.00010 0.00010
Si(5) 0.00035 0.00042 0.00060 0.00009 0.00010 -0.00010
H 0.00380 0.00150 0.00190 0.00130 0.00050 0.00010
O(1) 0.00191 0.00077 0.00050 0.00061 0.00003 -0.00021
O(2) 0.00056 0.00078 0.00039 0.00019 -0.00015 -0.00001
O(3) 0.00109 0.00046 0.00090 0.00035 -0.00028 0.00000
O(4) 0.00061 0.00074 0.00047 0.00027 -0.00017 -0.00014
O(5) 0.00091 0.00086 0.00050 0.00050 0.00033 0.00027
O(6) 0.00066 0.00068 0.00061 0.00044 0.00005 -0.00007
O(7) 0.00054 0.00054 0.00067 0.00023 0.00026 0.00023
O(8) 0.00069 0.00075 0.00060 0.00046 -0.00008 -0.00015
O(9) 0.00064 0.00037 0.00090 0.00013 -0.00023 -0.00015
O(10) 0.00056 0.00068 0.00044 0.00021 0.00001 -0.00011
O(11) 0.00128 0.00067 0.00040 0.00036 0.00037 0.00018
O(12) 0.00072 0.00068 0.00051 0.00037 0.00008 -0.00018
O(13) 0.00061 0.00068 0.00110 0.00021 0.00028 -0.00010
O(14) 0.00095 0.00065 0.00053 0.00039 -0.00037 -0.00024
O(15) 0.00087 0.00051 0.00098 0.00030 0.00020 0.00029

loop_
_atom_site_label
_atom_site_fract_x
_atom_site_fract_y
_atom_site_fract_z
_atom_site_occupancy
Ca(l) 0.16040 0.94230 0.85770 1.00000
Ca(2) 0.28240 0.52010 0.69560 1.00000
Fe(l) 0.05020 0.64400 0.93920 0.79000
Mn(l) 0.05020 0.64400 0.93920 0.17000
Mg(l) 0.05020 0.64400 0.93920 0.04000
Fe(2) 0.18870 0.23530 0.81580 0.93000
Al(2) 0.18870 0.23530 0.81580 0.07000
Si(1) 0.76510 0.05320 0.65900 1.00000
Si(2) 0.85280 0.31330 0.57540 1.00000
Si(3) 0.63890 0.45510 0.79040 1.00000
Si(4) 0.72600 0.71340 0.69020 1.00000
Si(5) 0.50850 0.83560 0.89400 1.00000
H 0.21230 0.09560 0.52290 1.00000
O(1) 0.78910 0.98740 0.46640 1.00000
O(2) 0.95070 0.08030 0.81550 1.00000
O(3) 0.73750 0.17110 0.56380 1.00000
O(4) 0.02160 0.33820 0.75350 1.00000
O(5) 0.07030 0.62030 0.63390 1.00000
O(6) 0.69310 0.37070 0.62730 1.00000
O(7) 0.41520 0.38440 0.84190 1.00000
O(8) 0.79680 0.47530 0.97360 1.00000
O(9) 0.64300 0.56860 0.66210 1.00000
O(10) 0.88280 0.75530 0.87510 1.00000
O(11) 0.19960 0.22080 0.52190 1.00000
O(12) 0.53270 0.73690 0.74920 1.00000
O(13) 0.28860 0.79890 0.94350 1.00000
O(14) 0.33650 0.14240 0.91830 1.00000
O(15) 0.57360 0.96750 0.77410 1.00000

loop_
_cod_related_entry_id
_cod_related_entry_database
_cod_related_entry_code
1 AMCSD 0018508
